data_2224644
loop_
_publ_author_name
'Han, Lu-Na'
'Zhang, Min'
'Lu, Ran-Zhe'
'Wei, Wen-Bin'
'Wang, Hai-Bo'

_publ_section_title
;
 2-[2-(4-Nitrophenyl)hydrazinylidene]malononitrile
;
_journal_coeditor_code HB5262
_journal_issue 1
_journal_name_full 'Acta Crystallographica Section E'
_journal_page_first o196
_journal_paper_doi 10.1107/S1600536809053136
_journal_volume 66
_journal_year 2010
_chemical_formula_iupac 'C10 H8 N4'
_chemical_formula_moiety 'C10 H8 N4'
_chemical_formula_sum 'C10 H8 N4'
_chemical_formula_weight 184.20
_chemical_melting_point 409
_chemical_name_systematic
;
2-[2-(4-Nitrophenyl)hydrazinylidene]malononitrile
;
_space_group_IT_number 14
_symmetry_cell_setting monoclinic
_symmetry_space_group_name_Hall '-P 2yn'
_symmetry_space_group_name_H-M 'P 1 21/n 1'
_atom_sites_solution_hydrogens geom
_atom_sites_solution_primary direct
_atom_sites_solution_secondary difmap
_audit_creation_method SHELXL-97
_cell_angle_alpha 90.00
_cell_angle_beta 110.98(3)
_cell_angle_gamma 90.00
_cell_formula_units_Z 4
_cell_length_a 11.961(2)
_cell_length_b 5.8310(12)
_cell_length_c 14.569(3)
_cell_measurement_reflns_used 25
_cell_measurement_temperature 293(2)
_cell_measurement_theta_max 13
_cell_measurement_theta_min 10
_cell_volume 948.7(4)
_computing_cell_refinement 'CAD-4 EXPRESS (Enraf--Nonius, 1994)'
_computing_data_collection 'CAD-4 EXPRESS (Enraf--Nonius, 1994)'
_computing_data_reduction 'XCAD4 (Harms & Wocadlo, 1995)'
_computing_molecular_graphics 'SHELXTL (Sheldrick, 2008)'
_computing_publication_material 'PLATON (Spek, 2009)'
_computing_structure_refinement 'SHELXL97 (Sheldrick, 2008)'
_computing_structure_solution 'SHELXS97 (Sheldrick, 2008)'
_diffrn_ambient_temperature 293(2)
_diffrn_measured_fraction_theta_full 1.000
_diffrn_measured_fraction_theta_max 1.000
_diffrn_measurement_device_type 'Enraf--Nonius CAD-4'
_diffrn_measurement_method \w/2\q
_diffrn_radiation_monochromator graphite
_diffrn_radiation_source 'fine-focus sealed tube'
_diffrn_radiation_type MoK\a
_diffrn_radiation_wavelength 0.71073
_diffrn_reflns_av_R_equivalents 0.0336
_diffrn_reflns_av_sigmaI/netI 0.0330
_diffrn_reflns_limit_h_max 14
_diffrn_reflns_limit_h_min 0
_diffrn_reflns_limit_k_max 7
_diffrn_reflns_limit_k_min 0
_diffrn_reflns_limit_l_max 16
_diffrn_reflns_limit_l_min -17
_diffrn_reflns_number 1797
_diffrn_reflns_theta_full 25.28
_diffrn_reflns_theta_max 25.28
_diffrn_reflns_theta_min 1.90
_diffrn_standards_decay_% 1
_diffrn_standards_interval_count 200
_diffrn_standards_interval_time 120
_diffrn_standards_number 3
_exptl_absorpt_coefficient_mu 0.084
_exptl_absorpt_correction_T_max 0.992
_exptl_absorpt_correction_T_min 0.975
_exptl_absorpt_correction_type psi-scan
_exptl_absorpt_process_details '(North <i>et al.</i>,  1968)'
_exptl_crystal_colour yellow
_exptl_crystal_density_diffrn 1.289
_exptl_crystal_density_method 'not measured'
_exptl_crystal_description block
_exptl_crystal_F_000 384
_exptl_crystal_size_max 0.30
_exptl_crystal_size_mid 0.20
_exptl_crystal_size_min 0.10
_refine_diff_density_max 0.248
_refine_diff_density_min -0.246
_refine_ls_extinction_method none
_refine_ls_goodness_of_fit_ref 1.007
_refine_ls_hydrogen_treatment constr
_refine_ls_matrix_type full
_refine_ls_number_parameters 127
_refine_ls_number_reflns 1712
_refine_ls_number_restraints 0
_refine_ls_restrained_S_all 1.007
_refine_ls_R_factor_all 0.0868
_refine_ls_R_factor_gt 0.0593
_refine_ls_shift/su_max 0.000
_refine_ls_shift/su_mean 0.000
_refine_ls_structure_factor_coef Fsqd
_refine_ls_weighting_details 'calc w=1/[\s^2^(Fo^2^)+(0.1000P)^2^+0.1700P] where P=(Fo^2^+2Fc^2^)/3'
_refine_ls_weighting_scheme calc
_refine_ls_wR_factor_gt 0.1509
_refine_ls_wR_factor_ref 0.1721
_reflns_number_gt 1191
_reflns_number_total 1712
_reflns_threshold_expression I>2sigma(I)
_cod_data_source_file hb5262.cif
_cod_data_source_block I
_cod_depositor_comments
;
The following automatic conversions were performed:
'_symmetry_cell_setting' value 'Monoclinic' changed to 'monoclinic'
according to '/home/saulius/struct/CIF-dictionaries/cif_core.dic'
dictionary named 'cif_core.dic' version 2.4.1 from 2010-06-29.

Automatic conversion script
Id: cif_fix_enum 1527 2010-12-29 10:47:43Z saulius 

The following automatic conversions were performed:

'_symmetry_cell_setting' value 'Monoclinic' changed to 'monoclinic'
according to /home/saulius/struct/CIF-dictionaries/cif_core.dic
dictionary named 'cif_core.dic' version 2.4.1 from 2010-06-29.

Automatic conversion script
Id: cif_fix_values 1715 2011-07-08 13:25:40Z adriana 
;
_cod_original_cell_volume 948.7(3)
_cod_original_sg_symbol_H-M 'P 21/n'
_cod_database_code 2224644
_cod_database_fobs_code 2224644

loop_
_symmetry_equiv_pos_as_xyz
'x, y, z'
'-x+1/2, y+1/2, -z+1/2'
'-x, -y, -z'
'x-1/2, -y-1/2, z-1/2'

loop_
_atom_site_type_symbol
_atom_site_label
_atom_site_fract_x
_atom_site_fract_y
_atom_site_fract_z
_atom_site_U_iso_or_equiv
_atom_site_adp_type
_atom_site_calc_flag
_atom_site_refinement_flags
_atom_site_occupancy
_atom_site_disorder_assembly
_atom_site_disorder_group
C C1 0.2746(2) -0.1077(5) 0.8662(2) 0.0513(6) Uani d . 1 . .
N N1 0.2481(2) -0.2797(4) 0.8277(2) 0.0739(8) Uani d . 1 . .
N N2 0.5027(2) 0.3075(4) 0.92534(19) 0.0692(7) Uani d . 1 . .
C C2 0.4155(2) 0.2173(4) 0.91795(18) 0.0489(6) Uani d . 1 . .
N N3 0.24161(17) 0.1817(3) 0.96436(14) 0.0445(5) Uani d . 1 . .
C C3 0.3086(2) 0.1060(4) 0.91713(17) 0.0448(6) Uani d . 1 . .
N N4 0.26745(16) 0.3729(3) 1.01369(14) 0.0445(5) Uani d . 1 . .
H H4A 0.3268 0.4542 1.0123 0.053 Uiso calc R 1 . .
C C4 0.19927(19) 0.4484(4) 1.06931(16) 0.0406(6) Uani d . 1 . .
C C5 0.1092(2) 0.3138(4) 1.08016(17) 0.0455(6) Uani d . 1 . .
H H5A 0.0907 0.1720 1.0492 0.055 Uiso calc R 1 . .
C C6 0.0477(2) 0.3931(4) 1.13736(18) 0.0486(6) Uani d . 1 . .
H H6A -0.0128 0.3027 1.1445 0.058 Uiso calc R 1 . .
C C7 0.0728(2) 0.6037(4) 1.18486(17) 0.0461(6) Uani d . 1 . .
C C8 0.1624(2) 0.7356(4) 1.17157(18) 0.0492(6) Uani d . 1 . .
H H8A 0.1806 0.8781 1.2019 0.059 Uiso calc R 1 . .
C C9 0.2249(2) 0.6599(4) 1.11451(18) 0.0468(6) Uani d . 1 . .
H H9A 0.2845 0.7512 1.1064 0.056 Uiso calc R 1 . .
C C10 0.0070(2) 0.6860(5) 1.2494(2) 0.0630(8) Uani d . 1 . .
H H10A -0.0512 0.5734 1.2502 0.094 Uiso calc R 1 . .
H H10B -0.0327 0.8281 1.2241 0.094 Uiso calc R 1 . .
H H10C 0.0629 0.7091 1.3150 0.094 Uiso calc R 1 . .

loop_
_atom_site_aniso_label
_atom_site_aniso_U_11
_atom_site_aniso_U_22
_atom_site_aniso_U_33
_atom_site_aniso_U_12
_atom_site_aniso_U_13
_atom_site_aniso_U_23
C1 0.0532(14) 0.0468(15) 0.0609(15) -0.0056(12) 0.0288(12) -0.0017(13)
N1 0.0860(18) 0.0582(16) 0.0907(19) -0.0204(13) 0.0476(15) -0.0187(14)
N2 0.0589(14) 0.0656(16) 0.0930(18) -0.0156(13) 0.0393(13) -0.0197(14)
C2 0.0506(15) 0.0408(14) 0.0592(15) -0.0008(12) 0.0244(12) -0.0060(12)
N3 0.0498(11) 0.0389(12) 0.0464(11) -0.0051(9) 0.0194(9) 0.0010(9)
C3 0.0432(12) 0.0398(13) 0.0539(14) -0.0042(11) 0.0205(11) -0.0008(11)
N4 0.0467(11) 0.0377(11) 0.0545(12) -0.0055(9) 0.0246(9) 0.0002(9)
C4 0.0446(12) 0.0355(12) 0.0435(12) 0.0002(10) 0.0180(10) 0.0053(10)
C5 0.0470(13) 0.0356(13) 0.0546(14) -0.0059(10) 0.0190(11) -0.0001(11)
C6 0.0451(13) 0.0475(15) 0.0563(14) -0.0072(11) 0.0219(11) 0.0033(12)
C7 0.0430(13) 0.0475(15) 0.0468(13) 0.0037(11) 0.0149(10) 0.0057(11)
C8 0.0549(14) 0.0373(13) 0.0556(14) -0.0026(11) 0.0200(12) -0.0017(11)
C9 0.0495(13) 0.0367(13) 0.0578(14) -0.0104(11) 0.0236(11) -0.0005(11)
C10 0.0573(16) 0.0739(19) 0.0632(16) 0.0063(14) 0.0281(13) -0.0021(14)

loop_
_atom_type_symbol
_atom_type_description
_atom_type_scat_dispersion_real
_atom_type_scat_dispersion_imag
_atom_type_scat_source
C C 0.0033 0.0016 'International Tables Vol C Tables 4.2.6.8 and 6.1.1.4'
H H 0.0000 0.0000 'International Tables Vol C Tables 4.2.6.8 and 6.1.1.4'
N N 0.0061 0.0033 'International Tables Vol C Tables 4.2.6.8 and 6.1.1.4'

loop_
_geom_angle_atom_site_label_1
_geom_angle_atom_site_label_2
_geom_angle_atom_site_label_3
_geom_angle_site_symmetry_1
_geom_angle_site_symmetry_3
_geom_angle
_geom_angle_publ_flag
N1 C1 C3 . . 178.5(3) ?
N2 C2 C3 . . 175.3(3) ?
N4 N3 C3 . . 120.74(19) ?
N3 C3 C2 . . 123.9(2) ?
N3 C3 C1 . . 117.0(2) ?
C2 C3 C1 . . 119.1(2) ?
N3 N4 C4 . . 120.83(19) ?
N3 N4 H4A . . 119.6 ?
C4 N4 H4A . . 119.6 ?
C9 C4 C5 . . 120.0(2) ?
C9 C4 N4 . . 118.5(2) ?
C5 C4 N4 . . 121.4(2) ?
C6 C5 C4 . . 119.1(2) ?
C6 C5 H5A . . 120.5 ?
C4 C5 H5A . . 120.5 ?
C5 C6 C7 . . 122.1(2) ?
C5 C6 H6A . . 118.9 ?
C7 C6 H6A . . 118.9 ?
C8 C7 C6 . . 117.4(2) ?
C8 C7 C10 . . 120.9(2) ?
C6 C7 C10 . . 121.7(2) ?
C9 C8 C7 . . 121.4(2) ?
C9 C8 H8A . . 119.3 ?
C7 C8 H8A . . 119.3 ?
C8 C9 C4 . . 119.9(2) ?
C8 C9 H9A . . 120.0 ?
C4 C9 H9A . . 120.0 ?
C7 C10 H10A . . 109.5 ?
C7 C10 H10B . . 109.5 ?
H10A C10 H10B . . 109.5 ?
C7 C10 H10C . . 109.5 ?
H10A C10 H10C . . 109.5 ?
H10B C10 H10C . . 109.5 ?

loop_
_geom_bond_atom_site_label_1
_geom_bond_atom_site_label_2
_geom_bond_site_symmetry_2
_geom_bond_distance
_geom_bond_publ_flag
C1 N1 . 1.137(3) ?
C1 C3 . 1.433(3) ?
N2 C2 . 1.138(3) ?
C2 C3 . 1.430(3) ?
N3 N4 . 1.302(3) ?
N3 C3 . 1.305(3) ?
N4 C4 . 1.410(3) ?
N4 H4A . 0.8600 ?
C4 C9 . 1.380(3) ?
C4 C5 . 1.387(3) ?
C5 C6 . 1.375(3) ?
C5 H5A . 0.9300 ?
C6 C7 . 1.389(3) ?
C6 H6A . 0.9300 ?
C7 C8 . 1.388(3) ?
C7 C10 . 1.504(3) ?
C8 C9 . 1.375(3) ?
C8 H8A . 0.9300 ?
C9 H9A . 0.9300 ?
C10 H10A . 0.9600 ?
C10 H10B . 0.9600 ?
C10 H10C . 0.9600 ?

loop_
_geom_hbond_atom_site_label_D
_geom_hbond_atom_site_label_H
_geom_hbond_atom_site_label_A
_geom_hbond_site_symmetry_A
_geom_hbond_distance_DH
_geom_hbond_distance_HA
_geom_hbond_distance_DA
_geom_hbond_angle_DHA
N4 H4A N2 3_667 0.86 2.36 3.174(3) 157

loop_
_geom_torsion_atom_site_label_1
_geom_torsion_atom_site_label_2
_geom_torsion_atom_site_label_3
_geom_torsion_atom_site_label_4
_geom_torsion_site_symmetry_1
_geom_torsion_site_symmetry_2
_geom_torsion_site_symmetry_3
_geom_torsion_site_symmetry_4
_geom_torsion
_geom_torsion_publ_flag
N4 N3 C3 C2 . . . . 2.4(4) ?
N4 N3 C3 C1 . . . . 179.0(2) ?
N2 C2 C3 N3 . . . . 45(3) ?
N2 C2 C3 C1 . . . . -131(3) ?
N1 C1 C3 N3 . . . . -65(10) ?
N1 C1 C3 C2 . . . . 112(10) ?
C3 N3 N4 C4 . . . . -176.4(2) ?
N3 N4 C4 C9 . . . . -175.4(2) ?
N3 N4 C4 C5 . . . . 5.4(3) ?
C9 C4 C5 C6 . . . . -0.9(3) ?
N4 C4 C5 C6 . . . . 178.3(2) ?
C4 C5 C6 C7 . . . . -0.1(4) ?
C5 C6 C7 C8 . . . . 0.9(4) ?
C5 C6 C7 C10 . . . . -178.4(2) ?
C6 C7 C8 C9 . . . . -0.7(4) ?
C10 C7 C8 C9 . . . . 178.6(2) ?
C7 C8 C9 C4 . . . . -0.2(4) ?
C5 C4 C9 C8 . . . . 1.0(3) ?
N4 C4 C9 C8 . . . . -178.1(2) ?

loop_
_cod_related_entry_id
_cod_related_entry_database
_cod_related_entry_code
1 ChemSpider 714616
